data_7220534
loop_
_publ_author_name
'Neto, Brenno A. D.'
'Silva, Gabriel C.O.'
'Corr\^ea, Jos\'e'
'Rodrigues, marcelo Oliveira'
'Alvim, Haline G. O.'
'Guido, Bruna C.'
'Gatto, Claudia C.'
'Wanderley, Kaline'
'Fioramonte, Mariana'
'Gozzo, Fabio Cesar'
'de Souza, Rodrigo Octavio M. A.'

_publ_section_title
;
 The Biginelli Reaction under Batch and Continuous Flow Conditions:
 Catalysis, Mechanism and Antitumoral Activity
;
_journal_name_full 'RSC Adv.'
_journal_paper_doi 10.1039/C5RA07677C
_journal_year 2015
_chemical_compound_source 'synthesis as described'
_chemical_formula_moiety 'C8 H2 Cd Cl2 O4'
_chemical_formula_sum 'C8 H2 Cd Cl2 O4'
_chemical_formula_weight 345.4
_space_group_IT_number 14
_symmetry_cell_setting monoclinic
_symmetry_Int_Tables_number 14
_symmetry_space_group_name_Hall '-P 2yab'
_symmetry_space_group_name_H-M 'P 1 21/a 1'
_atom_sites_solution_hydrogens geom
_atom_sites_solution_primary direct
_atom_sites_solution_secondary difmap
_audit_conform_dict_location ftp://ftp.iucr.org/pub/cif_core.dic
_audit_conform_dict_name cif_core.dic
_audit_conform_dict_version 2.4
_audit_creation_date 2014-03-27T16:16:32-00:00
_audit_creation_method 'WinGX routine CIF_UPDATE'
_audit_update_record
;
2014-08-20 deposited with the CCDC.
2015-05-19 downloaded from the CCDC.
;
_cell_angle_alpha 90.000(5)
_cell_angle_beta 97.547(5)
_cell_angle_gamma 90.000(5)
_cell_formula_units_Z 4
_cell_length_a 7.882(5)
_cell_length_b 7.035(5)
_cell_length_c 16.863(5)
_cell_measurement_reflns_used 3465
_cell_measurement_temperature 293(2)
_cell_measurement_theta_max 25.085
_cell_measurement_theta_min 2.731
_cell_measurement_wavelength 0.71073
_cell_volume 927.0(9)
_computing_cell_refinement 'SAINT V8.18C (Bruker AXS Inc.)'
_computing_data_collection 'Bruker Instrument Service v2011.2.0.0'
_computing_data_reduction 'SAINT V8.18C (Bruker AXS Inc.)'
_computing_molecular_graphics 'Bruker SHELXTL'
_computing_publication_material 'Bruker SHELXTL'
_computing_structure_refinement 'SHELXL-97 (Sheldrick, 2008)'
_computing_structure_solution 'SHELXS-97 (Sheldrick, 2008)'
_diffrn_ambient_temperature 293(2)
_diffrn_measured_fraction_theta_full 0.998
_diffrn_measured_fraction_theta_max 0.998
_diffrn_measurement_device_type 'Bruker APEX-II CCD'
_diffrn_measurement_method '\f and \w scans'
_diffrn_radiation_monochromator graphite
_diffrn_radiation_probe x-ray
_diffrn_radiation_type MoK\a
_diffrn_radiation_wavelength 0.71073
_diffrn_reflns_av_R_equivalents 0.0155
_diffrn_reflns_av_unetI/netI 0.0179
_diffrn_reflns_limit_h_max 9
_diffrn_reflns_limit_h_min -8
_diffrn_reflns_limit_k_max 8
_diffrn_reflns_limit_k_min -7
_diffrn_reflns_limit_l_max 20
_diffrn_reflns_limit_l_min -16
_diffrn_reflns_number 4523
_diffrn_reflns_theta_full 25.07
_diffrn_reflns_theta_max 25.07
_diffrn_reflns_theta_min 1.22
_exptl_absorpt_coefficient_mu 2.917
_exptl_absorpt_correction_T_max 0.7452
_exptl_absorpt_correction_T_min 0.6281
_exptl_absorpt_correction_type multi-scan
_exptl_absorpt_process_details 'SADABS V2008/1 (Bruker AXS)'
_exptl_crystal_colour colourless
_exptl_crystal_density_diffrn 2.475
_exptl_crystal_density_method 'not measured'
_exptl_crystal_description prism
_exptl_crystal_F_000 656
_exptl_crystal_size_max 0.45
_exptl_crystal_size_mid 0.18
_exptl_crystal_size_min 0.12
_refine_diff_density_max 0.909
_refine_diff_density_min -0.432
_refine_diff_density_rms 0.094
_refine_ls_extinction_method none
_refine_ls_goodness_of_fit_ref 1.125
_refine_ls_hydrogen_treatment mixed
_refine_ls_matrix_type full
_refine_ls_number_constraints 0
_refine_ls_number_parameters 136
_refine_ls_number_reflns 1645
_refine_ls_number_restraints 0
_refine_ls_restrained_S_all 1.125
_refine_ls_R_factor_all 0.0239
_refine_ls_R_factor_gt 0.0227
_refine_ls_shift/su_max 0
_refine_ls_shift/su_mean 0
_refine_ls_structure_factor_coef Fsqd
_refine_ls_weighting_details 'calc w=1/[\s^2^(Fo^2^)+(0.0283P)^2^+1.6020P] where P=(Fo^2^+2Fc^2^)/3'
_refine_ls_weighting_scheme calc
_refine_ls_wR_factor_gt 0.0573
_refine_ls_wR_factor_ref 0.0579
_reflns_number_gt 1575
_reflns_number_total 1645
_reflns_threshold_expression >2sigma(I)
_cod_data_source_file c5ra07677c2.cif
_cod_data_source_block shelx
_cod_original_sg_symbol_H-M P21/a
_cod_database_code 7220534

loop_
_symmetry_equiv_pos_as_xyz
'x, y, z'
'-x+1/2, y+1/2, -z'
'-x, -y, -z'
'x-1/2, -y-1/2, z'

loop_
_atom_site_label
_atom_site_type_symbol
_atom_site_fract_x
_atom_site_fract_y
_atom_site_fract_z
_atom_site_U_iso_or_equiv
_atom_site_adp_type
_atom_site_occupancy
_atom_site_symmetry_multiplicity
_atom_site_calc_flag
_atom_site_refinement_flags
Cd1 Cd 0.20063(3) 0.11386(3) 0.559475(13) 0.01847(10) Uani 1 1 d .
Cl2 Cl 0.6532(2) -0.11680(18) 0.94351(6) 0.0635(4) Uani 1 1 d .
Cl1 Cl 0.55413(18) -0.53554(16) 0.88380(6) 0.0552(3) Uani 1 1 d .
O3 O 0.4932(3) 0.1273(3) 0.58229(14) 0.0257(5) Uani 1 1 d .
O1 O 0.4446(3) -0.4456(3) 0.57194(13) 0.0228(5) Uani 1 1 d .
O2 O 0.2853(3) -0.1929(3) 0.55848(14) 0.0246(5) Uani 1 1 d .
O4 O 0.6982(3) 0.2200(3) 0.67506(15) 0.0301(6) Uani 1 1 d .
C8 C 0.5760(4) 0.1093(4) 0.6512(2) 0.0204(7) Uani 1 1 d .
C4 C 0.5408(4) -0.0504(5) 0.70683(19) 0.0190(6) Uani 1 1 d .
C2 C 0.5916(5) -0.1643(6) 0.8437(2) 0.0340(8) Uani 1 1 d .
C6 C 0.4869(5) -0.3788(5) 0.7378(2) 0.0256(8) Uani 1 1 d .
H6 H 0.4535 -0.5006 0.7209 0.031 Uiso 1 1 calc R
C7 C 0.4017(4) -0.2888(4) 0.59906(18) 0.0176(6) Uani 1 1 d .
C3 C 0.5953(5) -0.0203(5) 0.7881(2) 0.0291(8) Uani 1 1 d .
H3 H 0.6351 0.0992 0.8052 0.035 Uiso 1 1 calc R
C5 C 0.4787(4) -0.2315(4) 0.68199(18) 0.0192(6) Uani 1 1 d .
C1 C 0.5441(5) -0.3464(5) 0.8178(2) 0.0300(8) Uani 1 1 d .

loop_
_atom_site_aniso_label
_atom_site_aniso_U_11
_atom_site_aniso_U_22
_atom_site_aniso_U_33
_atom_site_aniso_U_23
_atom_site_aniso_U_13
_atom_site_aniso_U_12
Cd1 0.01938(14) 0.01330(15) 0.02119(16) 0.00004(9) -0.00308(9) 0.00118(8)
Cl2 0.1063(11) 0.0608(8) 0.0197(5) -0.0060(5) -0.0052(6) -0.0200(7)
Cl1 0.0939(9) 0.0384(6) 0.0298(5) 0.0156(5) -0.0047(5) -0.0042(6)
O3 0.0261(12) 0.0242(13) 0.0254(13) 0.0048(10) -0.0019(10) -0.0044(9)
O1 0.0259(12) 0.0172(11) 0.0243(12) -0.0046(10) -0.0003(9) 0.0052(9)
O2 0.0261(12) 0.0172(12) 0.0276(12) -0.0015(10) -0.0077(9) 0.0040(10)
O4 0.0303(13) 0.0224(13) 0.0347(14) 0.0063(11) -0.0065(10) -0.0090(10)
C8 0.0201(16) 0.0157(16) 0.0253(18) -0.0017(13) 0.0024(13) 0.0014(12)
C4 0.0183(15) 0.0163(15) 0.0222(17) -0.0012(13) 0.0012(12) 0.0011(12)
C2 0.049(2) 0.033(2) 0.0192(18) -0.0016(16) 0.0003(15) -0.0053(17)
C6 0.0315(19) 0.0188(18) 0.0259(19) 0.0015(14) 0.0016(14) -0.0023(13)
C7 0.0176(15) 0.0162(16) 0.0192(16) 0.0015(13) 0.0034(12) -0.0021(12)
C3 0.0377(19) 0.0211(18) 0.0278(19) -0.0056(15) 0.0020(15) -0.0053(15)
C5 0.0203(15) 0.0159(16) 0.0211(16) 0.0003(13) 0.0013(12) 0.0036(12)
C1 0.040(2) 0.0268(19) 0.0217(18) 0.0078(15) 0.0003(15) -0.0014(16)

loop_
_atom_type_symbol
_atom_type_description
_atom_type_scat_dispersion_real
_atom_type_scat_dispersion_imag
_atom_type_scat_source
C C 0.0033 0.0016 'International Tables Vol C Tables 4.2.6.8 and 6.1.1.4'
H H 0 0 'International Tables Vol C Tables 4.2.6.8 and 6.1.1.4'
O O 0.0106 0.006 'International Tables Vol C Tables 4.2.6.8 and 6.1.1.4'
Cl Cl 0.1484 0.1585 'International Tables Vol C Tables 4.2.6.8 and 6.1.1.4'
Cd Cd -0.8075 1.2024 'International Tables Vol C Tables 4.2.6.8 and 6.1.1.4'

loop_
_geom_angle_atom_site_label_1
_geom_angle_atom_site_label_2
_geom_angle_atom_site_label_3
_geom_angle
_geom_angle_site_symmetry_1
_geom_angle_site_symmetry_3
O2 Cd1 O4 122.20(9) . 4_565
O2 Cd1 O3 75.46(8) . .
O4 Cd1 O3 87.51(9) 4_565 .
O2 Cd1 O1 77.28(9) . 4
O4 Cd1 O1 94.43(9) 4_565 4
O3 Cd1 O1 148.82(8) . 4
O2 Cd1 O1 86.09(8) . 2_556
O4 Cd1 O1 145.71(8) 4_565 2_556
O3 Cd1 O1 120.75(8) . 2_556
O1 Cd1 O1 71.70(9) 4 2_556
O2 Cd1 O2 118.96(5) . 2_556
O4 Cd1 O2 114.92(10) 4_565 2_556
O3 Cd1 O2 87.76(8) . 2_556
O1 Cd1 O2 118.92(8) 4 2_556
O1 Cd1 O2 53.57(8) 2_556 2_556
O2 Cd1 O3 153.23(8) . 4_565
O4 Cd1 O3 54.33(8) 4_565 4_565
O3 Cd1 O3 127.31(6) . 4_565
O1 Cd1 O3 76.67(9) 4 4_565
O1 Cd1 O3 91.54(8) 2_556 4_565
O2 Cd1 O3 79.62(9) 2_556 4_565
O2 Cd1 C8 143.98(9) . 4_565
O4 Cd1 C8 27.06(9) 4_565 4_565
O3 Cd1 C8 107.62(9) . 4_565
O1 Cd1 C8 86.13(9) 4 4_565
O1 Cd1 C8 118.85(9) 2_556 4_565
O2 Cd1 C8 97.06(10) 2_556 4_565
O3 Cd1 C8 27.31(9) 4_565 4_565
C8 O3 Cd1 122.5(2) . .
C8 O3 Cd1 86.91(19) . 4_665
Cd1 O3 Cd1 131.77(10) . 4_665
C7 O1 Cd1 137.9(2) . 4_655
C7 O1 Cd1 93.70(18) . 2_546
Cd1 O1 Cd1 108.30(9) 4_655 2_546
C7 O2 Cd1 134.4(2) . .
C7 O2 Cd1 92.10(18) . 2_546
Cd1 O2 Cd1 125.96(10) . 2_546
C8 O4 Cd1 97.8(2) . 4_665
O4 C8 O3 120.7(3) . .
O4 C8 C4 117.1(3) . .
O3 C8 C4 122.1(3) . .
O4 C8 Cd1 55.09(17) . 4_665
O3 C8 Cd1 65.78(17) . 4_665
C4 C8 Cd1 169.7(2) . 4_665
C3 C4 C5 118.6(3) . .
C3 C4 C8 116.0(3) . .
C5 C4 C8 124.9(3) . .
C3 C2 C1 119.4(3) . .
C3 C2 Cl2 119.5(3) . .
C1 C2 Cl2 121.0(3) . .
C1 C6 C5 121.0(3) . .
O1 C7 O2 118.8(3) . .
O1 C7 C5 118.6(3) . .
O2 C7 C5 122.4(3) . .
C2 C3 C4 121.5(3) . .
C6 C5 C4 119.2(3) . .
C6 C5 C7 113.9(3) . .
C4 C5 C7 126.9(3) . .
C6 C1 C2 119.9(3) . .
C6 C1 Cl1 118.8(3) . .
C2 C1 Cl1 121.3(3) . .

loop_
_geom_bond_atom_site_label_1
_geom_bond_atom_site_label_2
_geom_bond_distance
_geom_bond_site_symmetry_2
Cd1 O2 2.260(3) .
Cd1 O4 2.275(3) 4_565
Cd1 O3 2.290(3) .
Cd1 O1 2.373(2) 4
Cd1 O1 2.394(2) 2_556
Cd1 O2 2.424(2) 2_556
Cd1 O3 2.510(3) 4_565
Cd1 C8 2.748(3) 4_565
Cl2 C2 1.723(4) .
Cl1 C1 1.730(4) .
O3 C8 1.263(4) .
O3 Cd1 2.510(3) 4_665
O1 C7 1.257(4) .
O1 Cd1 2.373(2) 4_655
O1 Cd1 2.394(2) 2_546
O2 C7 1.265(4) .
O2 Cd1 2.424(2) 2_546
O4 C8 1.262(4) .
O4 Cd1 2.275(2) 4_665
C8 C4 1.512(5) .
C8 Cd1 2.748(3) 4_665
C4 C3 1.397(5) .
C4 C5 1.409(5) .
C2 C3 1.383(5) .
C2 C1 1.389(5) .
C6 C1 1.384(5) .
C6 C5 1.395(5) .
C7 C5 1.505(4) .
